data_1547604
loop_
_publ_author_name
'Peng, Shan-Qing'
'Zhang, Xiao-Wei'
'Zhang, Long'
'Hu, Xiang-Guo'

_publ_section_title
;
 Esterification of Carboxylic Acids with Difluoromethyl Diazomethane and
 Interrupted Esterification with Trifluoromethyl Diazomethane: A Fluorine
 Effect.
;
_journal_issue 20
_journal_name_full 'Organic letters'
_journal_page_first 5689
_journal_page_last 5692
_journal_paper_doi 10.1021/acs.orglett.7b02866
_journal_volume 19
_journal_year 2017
_chemical_formula_sum 'C9 H7 F2 N O4'
_chemical_formula_weight 231.16
_chemical_name_systematic
; 
 ? 
;
_space_group_IT_number 170
_symmetry_cell_setting hexagonal
_symmetry_space_group_name_Hall 'P 65'
_symmetry_space_group_name_H-M 'P 65'
_atom_sites_solution_hydrogens geom
_atom_sites_solution_primary direct
_atom_sites_solution_secondary difmap
_audit_creation_method SHELXL-97
_cell_angle_alpha 90.00
_cell_angle_beta 90.00
_cell_angle_gamma 120.00
_cell_formula_units_Z 18
_cell_length_a 15.9119(6)
_cell_length_b 15.9119(6)
_cell_length_c 20.3939(14)
_cell_measurement_reflns_used 8124
_cell_measurement_temperature 293(2)
_cell_measurement_theta_max 28.1410
_cell_measurement_theta_min 3.9000
_cell_volume 4471.7(4)
_computing_cell_refinement 'Bruker SAINT'
_computing_data_collection 'Bruker APEX2'
_computing_data_reduction 'Bruker SAINT'
_computing_molecular_graphics 'Bruker SHELXTL'
_computing_publication_material 'Bruker SHELXTL'
_computing_structure_refinement 'SHELXL-97 (Sheldrick, 2008)'
_computing_structure_solution 'SHELXS-97 (Sheldrick, 2008)'
_diffrn_ambient_temperature 293(2)
_diffrn_measured_fraction_theta_full 0.998
_diffrn_measured_fraction_theta_max 0.998
_diffrn_measurement_device_type 'Bruker APEX-II CCD'
_diffrn_measurement_method '\f and \w scans'
_diffrn_radiation_monochromator graphite
_diffrn_radiation_source 'fine-focus sealed tube'
_diffrn_radiation_type MoK\a
_diffrn_radiation_wavelength 0.71073
_diffrn_reflns_av_R_equivalents 0.0479
_diffrn_reflns_av_sigmaI/netI 0.0457
_diffrn_reflns_limit_h_max 19
_diffrn_reflns_limit_h_min -19
_diffrn_reflns_limit_k_max 19
_diffrn_reflns_limit_k_min -18
_diffrn_reflns_limit_l_max 24
_diffrn_reflns_limit_l_min -24
_diffrn_reflns_number 28278
_diffrn_reflns_theta_full 25.49
_diffrn_reflns_theta_max 25.49
_diffrn_reflns_theta_min 3.25
_exptl_absorpt_coefficient_mu 0.145
_exptl_absorpt_correction_T_max 0.9716
_exptl_absorpt_correction_T_min 0.9646
_exptl_absorpt_correction_type multi-scan
_exptl_absorpt_process_details sadabs
_exptl_crystal_colour colourless
_exptl_crystal_density_diffrn 1.545
_exptl_crystal_density_method 'not measured'
_exptl_crystal_description block
_exptl_crystal_F_000 2124
_exptl_crystal_size_max 0.25
_exptl_crystal_size_mid 0.22
_exptl_crystal_size_min 0.20
_refine_diff_density_max 1.025
_refine_diff_density_min -0.305
_refine_diff_density_rms 0.068
_refine_ls_abs_structure_details 'Flack H D (1983), Acta Cryst. A39, 876-881'
_refine_ls_abs_structure_Flack -0.8(16)
_refine_ls_extinction_coef 0.0036(10)
_refine_ls_extinction_expression Fc^*^=kFc[1+0.001xFc^2^\l^3^/sin(2\q)]^-1/4^
_refine_ls_extinction_method SHELXL
_refine_ls_goodness_of_fit_ref 0.993
_refine_ls_hydrogen_treatment mixed
_refine_ls_matrix_type full
_refine_ls_number_parameters 434
_refine_ls_number_reflns 5542
_refine_ls_number_restraints 1
_refine_ls_restrained_S_all 0.993
_refine_ls_R_factor_all 0.1020
_refine_ls_R_factor_gt 0.0790
_refine_ls_shift/su_max 0.005
_refine_ls_shift/su_mean 0.001
_refine_ls_structure_factor_coef Fsqd
_refine_ls_weighting_details 'calc w=1/[\s^2^(Fo^2^)+(0.2000P)^2^+0.2200P] where P=(Fo^2^+2Fc^2^)/3'
_refine_ls_weighting_scheme calc
_refine_ls_wR_factor_gt 0.2404
_refine_ls_wR_factor_ref 0.2740
_reflns_number_gt 3865
_reflns_number_total 5542
_reflns_threshold_expression >2sigma(I)
_cod_data_source_file ol7b02866_si_002.cif
_cod_data_source_block a
_cod_depositor_comments
;
The following automatic conversions were performed:

'_symmetry_cell_setting' value 'Hexagonal' changed to 'hexagonal'
according to
/home/data/users/saulius/crontab/automatic-downloads/rss-feeds/ACS/lib/dictionaries/cif_core.dic
dictionary named 'cif_core.dic' version 2.4.2 from 2011-04-26.

Automatic conversion script
Id: cif_fix_values 4973 2017-02-22 13:04:09Z antanas 

 Adding full bibliography for 1547602--1547605.cif.

2019-01-19
Z value and formula fixed to values more according to usual
chemical conventions.                 miguel
;
_cod_original_formula_sum 'C27 H21 F6 N3 O12'
_cod_original_formula_weight 693.47
_cod_original_formula_units_Z 6
_cod_original_sg_symbol_H-M P6(5)
_cod_database_code 1547604

loop_
_symmetry_equiv_pos_as_xyz
'x, y, z'
'-y, x-y, z+2/3'
'-x+y, -x, z+1/3'
'-x, -y, z+1/2'
'y, -x+y, z+1/6'
'x-y, x, z+5/6'

loop_
_atom_site_label
_atom_site_type_symbol
_atom_site_fract_x
_atom_site_fract_y
_atom_site_fract_z
_atom_site_U_iso_or_equiv
_atom_site_adp_type
_atom_site_occupancy
_atom_site_symmetry_multiplicity
_atom_site_calc_flag
_atom_site_refinement_flags
O7 O 0.4378(3) 0.4721(2) 0.1283(2) 0.0667(10) Uani 1 1 d .
O8 O 0.2834(3) 0.3506(2) 0.1295(2) 0.0732(11) Uani 1 1 d .
O4 O -0.1082(2) 0.8751(3) 0.1397(2) 0.0621(9) Uani 1 1 d .
O3 O -0.0761(3) 1.0283(3) 0.1474(2) 0.0745(11) Uani 1 1 d .
O2 O 0.3762(3) 1.0271(3) 0.1388(3) 0.0855(14) Uani 1 1 d .
O12 O 0.8390(3) 0.4216(2) 0.1463(3) 0.0792(12) Uani 1 1 d .
O1 O 0.4104(3) 1.1733(3) 0.1460(3) 0.0826(13) Uani 1 1 d .
O11 O 0.9613(3) 0.3949(3) 0.1293(3) 0.0919(15) Uani 1 1 d .
O5 O 0.2859(3) 0.8035(3) 0.1523(4) 0.1079(19) Uani 1 1 d .
O9 O 0.5143(3) -0.0627(3) 0.1312(4) 0.1005(17) Uani 1 1 d .
O6 O 0.1401(3) 0.6905(4) 0.1598(3) 0.1028(18) Uani 1 1 d .
O10 O 0.6262(3) -0.0914(3) 0.1090(3) 0.0891(14) Uani 1 1 d .
N1 N 0.3525(3) 1.0880(3) 0.1429(2) 0.0590(10) Uani 1 1 d .
N2 N 0.2254(3) 0.7198(3) 0.1524(3) 0.0642(12) Uani 1 1 d .
N3 N 0.5977(3) -0.0362(3) 0.1225(2) 0.0611(11) Uani 1 1 d .
C1 C 0.2478(3) 1.0554(3) 0.1446(2) 0.0434(9) Uani 1 1 d .
C13 C 0.3150(3) 0.5138(3) 0.1331(2) 0.0437(10) Uani 1 1 d .
C15 C 0.3548(3) 0.6797(3) 0.1425(3) 0.0522(11) Uani 1 1 d .
H15 H 0.3998 0.7457 0.1448 0.063 Uiso 1 1 calc R
C4 C 0.0551(3) 0.9971(3) 0.1446(2) 0.0434(9) Uani 1 1 d .
C10 C 0.2573(3) 0.6472(3) 0.1454(2) 0.0464(10) Uani 1 1 d .
C16 C 0.3410(4) 0.4366(3) 0.1296(2) 0.0519(11) Uani 1 1 d .
C5 C 0.0844(3) 0.9291(3) 0.1406(2) 0.0478(10) Uani 1 1 d .
H5 H 0.0385 0.8634 0.1378 0.057 Uiso 1 1 calc R
C22 C 0.8004(3) 0.2608(3) 0.1326(2) 0.0483(10) Uani 1 1 d .
C14 C 0.3848(3) 0.6113(3) 0.1362(3) 0.0489(10) Uani 1 1 d .
H14 H 0.4505 0.6308 0.1341 0.059 Uiso 1 1 calc R
C12 C 0.2171(3) 0.4831(3) 0.1348(2) 0.0498(10) Uani 1 1 d .
H12 H 0.1716 0.4174 0.1315 0.060 Uiso 1 1 calc R
C6 C 0.1822(3) 0.9585(3) 0.1405(3) 0.0484(10) Uani 1 1 d .
H6 H 0.2028 0.9133 0.1378 0.058 Uiso 1 1 calc R
C20 C 0.7649(3) 0.0976(4) 0.1175(3) 0.0591(12) Uani 1 1 d .
H20 H 0.7846 0.0525 0.1096 0.071 Uiso 1 1 calc R
C11 C 0.1868(3) 0.5508(3) 0.1413(2) 0.0506(11) Uani 1 1 d .
H11 H 0.1212 0.5317 0.1429 0.061 Uiso 1 1 calc R
C19 C 0.6683(3) 0.0684(3) 0.1261(2) 0.0483(10) Uani 1 1 d .
C3 C 0.1231(4) 1.0950(3) 0.1499(3) 0.0523(11) Uani 1 1 d .
H3 H 0.1028 1.1404 0.1544 0.063 Uiso 1 1 calc R
C24 C 0.6352(3) 0.1313(3) 0.1381(2) 0.0510(11) Uani 1 1 d .
H24 H 0.5693 0.1089 0.1439 0.061 Uiso 1 1 calc R
C17 C 0.4669(4) 0.3997(4) 0.1291(4) 0.0782(18) Uani 1 1 d .
H17A H 0.4427 0.3589 0.0904 0.094 Uiso 1 1 calc R
H17B H 0.4412 0.3589 0.1677 0.094 Uiso 1 1 calc R
C23 C 0.7020(3) 0.2285(3) 0.1413(3) 0.0513(11) Uani 1 1 d .
H23 H 0.6816 0.2730 0.1494 0.062 Uiso 1 1 calc R
C7 C -0.0488(3) 0.9705(4) 0.1441(3) 0.0533(11) Uani 1 1 d .
C25 C 0.8766(4) 0.3645(4) 0.1360(3) 0.0594(13) Uani 1 1 d .
C2 C 0.2211(4) 1.1251(3) 0.1485(3) 0.0550(11) Uani 1 1 d .
H2 H 0.2676 1.1906 0.1502 0.066 Uiso 1 1 calc R
C21 C 0.8315(3) 0.1949(4) 0.1207(3) 0.0604(13) Uani 1 1 d .
H21 H 0.8972 0.2165 0.1150 0.072 Uiso 1 1 calc R
C9 C -0.2632(4) 0.7387(5) 0.1380(4) 0.0786(16) Uani 1 1 d .
H9 H -0.2502 0.7147 0.1788 0.094 Uiso 1 1 calc R
C8 C -0.2102(4) 0.8456(4) 0.1344(4) 0.0758(17) Uani 1 1 d .
H8A H -0.2231 0.8672 0.0930 0.091 Uiso 1 1 calc R
H8B H -0.2294 0.8729 0.1699 0.091 Uiso 1 1 calc R
C26 C 0.9099(6) 0.5245(4) 0.1485(6) 0.117(3) Uani 1 1 d .
H26A H 0.9458 0.5400 0.1894 0.141 Uiso 1 1 calc R
H26B H 0.9556 0.5414 0.1127 0.141 Uiso 1 1 calc R
F1 F -0.3597(3) 0.7080(3) 0.1298(3) 0.1207(17) Uani 1 1 d .
F2 F -0.2453(3) 0.7014(3) 0.0850(3) 0.1109(14) Uani 1 1 d .
C18 C 0.5738(5) 0.4519(5) 0.1301(4) 0.0801(17) Uani 1 1 d .
H18 H 0.5987 0.4918 0.0904 0.096 Uiso 1 1 calc R
C27 C 0.8611(6) 0.5781(5) 0.1435(5) 0.097(2) Uani 1 1 d .
H27 H 0.8170 0.5628 0.1809 0.116 Uiso 1 1 calc R
F6 F 0.8092(4) 0.5597(4) 0.0856(3) 0.1340(18) Uani 1 1 d .
F5 F 0.9244(3) 0.6725(2) 0.1429(3) 0.1231(19) Uani 1 1 d .
F4 F 0.6096(3) 0.5075(3) 0.1824(2) 0.1006(12) Uani 1 1 d .
F3 F 0.6041(3) 0.3878(3) 0.1318(3) 0.1089(14) Uani 1 1 d .

loop_
_atom_site_aniso_label
_atom_site_aniso_U_11
_atom_site_aniso_U_22
_atom_site_aniso_U_33
_atom_site_aniso_U_23
_atom_site_aniso_U_13
_atom_site_aniso_U_12
O7 0.055(2) 0.0470(18) 0.102(3) -0.0057(18) -0.0038(19) 0.0281(16)
O8 0.068(2) 0.0380(18) 0.114(3) -0.0024(19) -0.006(2) 0.0273(17)
O4 0.0446(17) 0.059(2) 0.083(2) -0.0152(18) -0.0075(17) 0.0263(16)
O3 0.062(2) 0.068(2) 0.109(3) -0.016(2) -0.006(2) 0.0441(19)
O2 0.058(2) 0.063(2) 0.142(4) -0.003(3) -0.005(3) 0.035(2)
O12 0.059(2) 0.0396(18) 0.130(4) -0.005(2) -0.008(2) 0.0178(17)
O1 0.0464(19) 0.055(2) 0.130(4) -0.005(2) -0.007(2) 0.0130(17)
O11 0.051(2) 0.059(2) 0.143(4) 0.002(3) 0.004(2) 0.0108(18)
O5 0.078(3) 0.046(2) 0.207(6) -0.002(3) 0.004(3) 0.036(2)
O9 0.051(2) 0.050(2) 0.178(5) 0.002(3) 0.011(3) 0.0085(18)
O6 0.064(3) 0.082(3) 0.174(6) -0.019(3) 0.008(3) 0.045(2)
O10 0.077(3) 0.048(2) 0.140(4) -0.015(2) -0.017(3) 0.030(2)
N1 0.042(2) 0.052(2) 0.081(3) -0.002(2) -0.006(2) 0.0216(19)
N2 0.058(3) 0.051(2) 0.086(3) -0.010(2) -0.011(2) 0.029(2)
N3 0.058(3) 0.041(2) 0.082(3) 0.001(2) -0.012(2) 0.0234(19)
C1 0.045(2) 0.035(2) 0.051(2) -0.0028(18) -0.0065(19) 0.0206(18)
C13 0.047(2) 0.036(2) 0.048(2) -0.0044(18) -0.0070(19) 0.0208(18)
C15 0.041(2) 0.036(2) 0.071(3) 0.001(2) -0.005(2) 0.0127(18)
C4 0.046(2) 0.040(2) 0.047(2) -0.0025(18) -0.0031(19) 0.0233(18)
C10 0.050(2) 0.036(2) 0.052(2) -0.0027(18) -0.004(2) 0.0202(19)
C16 0.057(3) 0.038(2) 0.058(3) -0.006(2) -0.009(2) 0.022(2)
C5 0.045(2) 0.034(2) 0.064(3) -0.0043(19) -0.002(2) 0.0198(17)
C22 0.037(2) 0.046(2) 0.056(2) 0.001(2) -0.0041(19) 0.0157(19)
C14 0.039(2) 0.036(2) 0.066(3) 0.001(2) -0.002(2) 0.0154(18)
C12 0.048(2) 0.033(2) 0.062(3) 0.000(2) -0.008(2) 0.0152(18)
C6 0.044(2) 0.039(2) 0.066(3) -0.005(2) 0.001(2) 0.0231(19)
C20 0.047(2) 0.050(3) 0.087(4) 0.001(2) -0.004(2) 0.029(2)
C11 0.042(2) 0.044(2) 0.060(3) -0.004(2) -0.007(2) 0.0167(19)
C19 0.043(2) 0.039(2) 0.058(3) 0.0062(19) -0.002(2) 0.0165(19)
C3 0.056(3) 0.040(2) 0.070(3) -0.001(2) -0.003(2) 0.030(2)
C24 0.038(2) 0.052(3) 0.059(3) 0.002(2) 0.001(2) 0.0194(19)
C17 0.069(3) 0.053(3) 0.122(5) -0.009(3) -0.010(3) 0.038(3)
C23 0.053(3) 0.046(2) 0.064(3) 0.002(2) 0.002(2) 0.031(2)
C7 0.048(2) 0.059(3) 0.058(3) -0.004(2) 0.000(2) 0.031(2)
C25 0.047(3) 0.049(3) 0.075(4) 0.003(2) -0.009(2) 0.018(2)
C2 0.056(3) 0.033(2) 0.070(3) -0.003(2) -0.006(2) 0.0175(19)
C21 0.031(2) 0.058(3) 0.085(3) 0.010(3) 0.001(2) 0.017(2)
C9 0.050(3) 0.076(4) 0.094(4) -0.017(3) -0.006(3) 0.020(3)
C8 0.049(3) 0.072(3) 0.110(5) -0.028(3) -0.014(3) 0.034(3)
C26 0.084(5) 0.040(3) 0.205(10) -0.009(4) -0.049(6) 0.015(3)
F1 0.055(2) 0.095(3) 0.191(5) -0.016(3) 0.003(3) 0.022(2)
F2 0.094(3) 0.089(3) 0.143(4) -0.020(3) 0.009(3) 0.040(2)
C18 0.077(4) 0.071(4) 0.101(5) 0.004(4) 0.010(4) 0.043(3)
C27 0.096(5) 0.059(4) 0.124(6) 0.000(4) -0.016(5) 0.030(3)
F6 0.149(4) 0.118(4) 0.147(4) 0.009(3) -0.018(4) 0.076(3)
F5 0.111(3) 0.0421(18) 0.205(6) -0.010(3) -0.011(3) 0.0298(19)
F4 0.091(3) 0.102(3) 0.109(3) -0.009(2) -0.014(2) 0.048(2)
F3 0.079(2) 0.099(3) 0.177(4) -0.002(3) -0.001(3) 0.066(2)

loop_
_atom_type_symbol
_atom_type_description
_atom_type_scat_dispersion_real
_atom_type_scat_dispersion_imag
_atom_type_scat_source
C C 0.0033 0.0016 'International Tables Vol C Tables 4.2.6.8 and 6.1.1.4'
H H 0.0000 0.0000 'International Tables Vol C Tables 4.2.6.8 and 6.1.1.4'
N N 0.0061 0.0033 'International Tables Vol C Tables 4.2.6.8 and 6.1.1.4'
O O 0.0106 0.0060 'International Tables Vol C Tables 4.2.6.8 and 6.1.1.4'
F F 0.0171 0.0103 'International Tables Vol C Tables 4.2.6.8 and 6.1.1.4'

loop_
_geom_angle_atom_site_label_1
_geom_angle_atom_site_label_2
_geom_angle_atom_site_label_3
_geom_angle
C16 O7 C17 114.9(4)
C7 O4 C8 114.6(4)
C25 O12 C26 114.5(5)
O1 N1 O2 122.7(4)
O1 N1 C1 119.2(4)
O2 N1 C1 118.1(4)
O5 N2 O6 123.9(5)
O5 N2 C10 118.1(4)
O6 N2 C10 118.0(4)
O9 N3 O10 122.4(4)
O9 N3 C19 118.6(4)
O10 N3 C19 118.9(4)
C6 C1 C2 122.9(4)
C6 C1 N1 119.1(4)
C2 C1 N1 117.9(4)
C12 C13 C14 121.7(4)
C12 C13 C16 116.2(4)
C14 C13 C16 122.1(4)
C10 C15 C14 118.3(4)
C5 C4 C3 120.5(4)
C5 C4 C7 122.7(4)
C3 C4 C7 116.8(4)
C15 C10 C11 123.7(4)
C15 C10 N2 118.3(4)
C11 C10 N2 118.0(4)
O8 C16 O7 122.3(4)
O8 C16 C13 124.9(5)
O7 C16 C13 112.8(4)
C4 C5 C6 119.9(4)
C21 C22 C23 120.2(4)
C21 C22 C25 116.6(4)
C23 C22 C25 123.3(4)
C13 C14 C15 118.8(4)
C13 C12 C11 119.8(4)
C1 C6 C5 118.6(4)
C21 C20 C19 118.5(4)
C10 C11 C12 117.7(4)
C24 C19 C20 123.4(4)
C24 C19 N3 118.7(4)
C20 C19 N3 117.9(4)
C2 C3 C4 119.8(4)
C19 C24 C23 117.9(4)
O7 C17 C18 106.9(4)
C24 C23 C22 120.3(4)
O3 C7 O4 123.7(4)
O3 C7 C4 124.0(4)
O4 C7 C4 112.3(4)
O11 C25 O12 123.0(5)
O11 C25 C22 125.3(5)
O12 C25 C22 111.7(4)
C1 C2 C3 118.2(4)
C20 C21 C22 119.7(4)
F2 C9 F1 101.2(5)
F2 C9 C8 110.3(6)
F1 C9 C8 107.3(5)
O4 C8 C9 105.7(4)
C27 C26 O12 109.0(6)
F4 C18 F3 107.0(6)
F4 C18 C17 112.2(6)
F3 C18 C17 109.1(5)
F5 C27 F6 105.4(7)
F5 C27 C26 110.4(6)
F6 C27 C26 112.5(8)

loop_
_geom_bond_atom_site_label_1
_geom_bond_atom_site_label_2
_geom_bond_distance
O7 C16 1.351(6)
O7 C17 1.439(6)
O8 C16 1.208(6)
O4 C7 1.331(6)
O4 C8 1.451(6)
O3 C7 1.201(6)
O2 N1 1.207(6)
O12 C25 1.331(6)
O12 C26 1.453(7)
O1 N1 1.203(5)
O11 C25 1.190(6)
O5 N2 1.191(6)
O9 N3 1.189(6)
O6 N2 1.204(6)
O10 N3 1.205(5)
N1 C1 1.476(6)
N2 C10 1.482(6)
N3 C19 1.472(6)
C1 C6 1.365(6)
C1 C2 1.374(6)
C13 C12 1.381(6)
C13 C14 1.387(6)
C13 C16 1.480(6)
C15 C10 1.369(6)
C15 C14 1.397(6)
C4 C5 1.378(6)
C4 C3 1.387(6)
C4 C7 1.488(6)
C10 C11 1.378(6)
C5 C6 1.382(6)
C22 C21 1.386(7)
C22 C23 1.393(6)
C22 C25 1.482(6)
C12 C11 1.388(6)
C20 C21 1.372(7)
C20 C19 1.377(6)
C19 C24 1.367(7)
C3 C2 1.384(7)
C24 C23 1.372(6)
C17 C18 1.474(9)
C9 F2 1.329(9)
C9 F1 1.369(7)
C9 C8 1.475(9)
C26 C27 1.415(10)
C18 F4 1.321(9)
C18 F3 1.329(7)
C27 F5 1.326(8)
C27 F6 1.385(10)

loop_
_geom_torsion_atom_site_label_1
_geom_torsion_atom_site_label_2
_geom_torsion_atom_site_label_3
_geom_torsion_atom_site_label_4
_geom_torsion
O1 N1 C1 C6 179.5(5)
O2 N1 C1 C6 -1.0(7)
O1 N1 C1 C2 1.2(7)
O2 N1 C1 C2 -179.3(5)
C14 C15 C10 C11 -1.2(8)
C14 C15 C10 N2 179.8(4)
O5 N2 C10 C15 3.2(8)
O6 N2 C10 C15 -174.5(6)
O5 N2 C10 C11 -175.9(6)
O6 N2 C10 C11 6.4(7)
C17 O7 C16 O8 -2.1(8)
C17 O7 C16 C13 176.3(5)
C12 C13 C16 O8 -1.5(7)
C14 C13 C16 O8 176.8(5)
C12 C13 C16 O7 -179.8(4)
C14 C13 C16 O7 -1.5(6)
C3 C4 C5 C6 -1.2(7)
C7 C4 C5 C6 179.3(5)
C12 C13 C14 C15 1.3(7)
C16 C13 C14 C15 -177.0(4)
C10 C15 C14 C13 0.1(7)
C14 C13 C12 C11 -1.5(7)
C16 C13 C12 C11 176.8(4)
C2 C1 C6 C5 -0.2(7)
N1 C1 C6 C5 -178.4(4)
C4 C5 C6 C1 0.0(7)
C15 C10 C11 C12 0.9(7)
N2 C10 C11 C12 180.0(4)
C13 C12 C11 C10 0.4(7)
C21 C20 C19 C24 -0.3(8)
C21 C20 C19 N3 -180.0(5)
O9 N3 C19 C24 -1.3(8)
O10 N3 C19 C24 176.6(5)
O9 N3 C19 C20 178.5(6)
O10 N3 C19 C20 -3.6(8)
C5 C4 C3 C2 2.6(7)
C7 C4 C3 C2 -177.9(4)
C20 C19 C24 C23 0.3(8)
N3 C19 C24 C23 180.0(4)
C16 O7 C17 C18 -177.9(5)
C19 C24 C23 C22 0.0(7)
C21 C22 C23 C24 -0.2(8)
C25 C22 C23 C24 -179.4(5)
C8 O4 C7 O3 4.2(8)
C8 O4 C7 C4 -175.9(5)
C5 C4 C7 O3 -179.8(5)
C3 C4 C7 O3 0.7(8)
C5 C4 C7 O4 0.3(7)
C3 C4 C7 O4 -179.2(4)
C26 O12 C25 O11 0.0(10)
C26 O12 C25 C22 -178.5(6)
C21 C22 C25 O11 0.3(9)
C23 C22 C25 O11 179.5(6)
C21 C22 C25 O12 178.7(5)
C23 C22 C25 O12 -2.0(8)
C6 C1 C2 C3 1.5(8)
N1 C1 C2 C3 179.8(4)
C4 C3 C2 C1 -2.7(8)
C19 C20 C21 C22 0.1(8)
C23 C22 C21 C20 0.2(8)
C25 C22 C21 C20 179.4(5)
C7 O4 C8 C9 -173.5(5)
F2 C9 C8 O4 -67.6(7)
F1 C9 C8 O4 -177.1(6)
C25 O12 C26 C27 165.9(8)
O7 C17 C18 F4 60.7(8)
O7 C17 C18 F3 179.1(6)
O12 C26 C27 F5 -177.6(8)
O12 C26 C27 F6 -60.1(11)
